data_9015035
loop_
_publ_author_name
'Lussier, A. J.'
'Abdu, Y.'
'Hawthorne, F. C.'
'Michaelis, V. K.'
'Aguiar, P. M.'
'Kroeker, S.'

_publ_section_title
;
 Oscillatory zoned liddicoatite from Anjanabonoina, central Madigascar.
 I. Crystal chemistry and structure by SREF and 11B and 27Al MAS NMR spectroscopy
 Sample: L1, ordered model
;
_journal_name_full 'The Canadian Mineralogist'
_journal_page_first 63
_journal_page_last 88
_journal_paper_doi 10.3749/canmin.49.1.63
_journal_volume 49
_journal_year 2011
_chemical_compound_source 'Anjanabonoina, central Madagascar'
_chemical_formula_sum 'Al7.239 B3 Ca0.487 F0.709 Fe0.111 H3.291 Li1.287 Mn0.363 Na0.435 O30.291 Pb0.022 Si6 Ti0.003'
_chemical_name_mineral Fluor-liddicoatite
_space_group_IT_number 160
_symmetry_space_group_name_Hall 'R 3 -2"'
_symmetry_space_group_name_H-M 'R 3 m :H'
_cell_angle_alpha 90
_cell_angle_beta 90
_cell_angle_gamma 120
_cell_length_a 15.8636
_cell_length_b 15.8636
_cell_length_c 7.1119
_cell_formula_units_Z 3
_cell_volume 1549.957
_database_code_amcsd 0018406
_exptl_crystal_density_diffrn 3.108
_cod_original_sg_symbol_H-M 'R 3 m'
_cod_original_formula_sum 'Ca.487 Na.435 Pb.022 Al7.239 Fe.111 Mn.363 Li1.287 Ti.003 Si6 B3 F.709 O30.291 H3.291'
_cod_database_code 9015035

loop_
_space_group_symop_operation_xyz
x,y,z
2/3+x,1/3+y,1/3+z
1/3+x,2/3+y,2/3+z
x,x-y,z
2/3+x,1/3+x-y,1/3+z
1/3+x,2/3+x-y,2/3+z
-y,-x,z
2/3-y,1/3-x,1/3+z
1/3-y,2/3-x,2/3+z
-x+y,y,z
2/3-x+y,1/3+y,1/3+z
1/3-x+y,2/3+y,2/3+z
-y,x-y,z
2/3-y,1/3+x-y,1/3+z
1/3-y,2/3+x-y,2/3+z
-x+y,-x,z
2/3-x+y,1/3-x,1/3+z
1/3-x+y,2/3-x,2/3+z

loop_
_atom_site_label
_atom_site_fract_x
_atom_site_fract_y
_atom_site_fract_z
_atom_site_occupancy
_atom_site_U_iso_or_equiv
CaX 0.00000 0.00000 0.76231 0.48700 0.01610
NaX 0.00000 0.00000 0.76231 0.43500 0.01610
PbX 0.00000 0.00000 0.76231 0.02200 0.01610
AlY 0.06192 0.93808 0.36906 0.41300 0.01130
FeY 0.06192 0.93808 0.36906 0.03700 0.01130
MnY 0.06192 0.93808 0.36906 0.12100 0.01130
LiY 0.06192 0.93808 0.36906 0.42900 0.01130
TiY 0.06192 0.93808 0.36906 0.00100 0.01130
AlZ 0.26015 0.29717 0.38793 1.00000 0.00617
SiT 0.19025 0.19213 0.00000 1.00000 0.00496
B 0.89084 0.10916 0.54480 1.00000 0.00640
F(1o) 0.00000 0.00000 0.21170 0.70900 0.05660
O-H(1o) 0.00000 0.00000 0.21170 0.29100 0.05660
O(2o) 0.93974 0.06026 0.52020 1.00000 0.01710
O(3) 0.13483 0.86517 0.48970 1.00000 0.01000
O(4) 0.90771 0.09229 0.92690 1.00000 0.00800
O(5) 0.09234 0.90766 0.90540 1.00000 0.00820
O(6) 0.18672 0.19640 0.22361 1.00000 0.00740
O(7) 0.28551 0.28578 0.91842 1.00000 0.00630
O(8) 0.27012 0.20968 0.55784 1.00000 0.00750
H(3) 0.13370 0.86630 0.62400 1.00000 0.01500

loop_
_cod_related_entry_id
_cod_related_entry_database
_cod_related_entry_code
1 AMCSD 0018406
